data_4305736
loop_
_publ_author_name
'Jabor K. Jabor'
'Reinhard St\"osser'
'Michael Feist'
'Petra Neubauer'
'Manfred Meisel'

_publ_contact_author_address
;Leibniz-Institut f\"ur Katalyse e. V.
an der Universit\"at Rostock
Branch Berlin (former ACA)
P.O.Box 96 11 56
D-12474 Berlin
;
_publ_contact_author_email jabor.jabor@catalysis.de
_publ_contact_author_fax '49 (0)30 6392 4454'
_publ_contact_author_name 'Jabor K. Jabor'
_publ_contact_author_phone '49 (0)30 6392 4240'
_publ_section_title
;
New Directions in the Preparation and Redox Chemistry of Fluoride-Templated
Tetranuclear Vanadium Phosphonate Cage Compounds, Mn+[(V2O3)2(RPO3)4@F]n
;
_journal_name_full 'Inorganic Chemistry'
_journal_page_first 9293
_journal_page_last 9302
_journal_paper_doi 10.1021/ic800707v
_journal_volume 47
_journal_year 2008
_chemical_formula_moiety 'C24 H20 P, C12 H28 F O18 P4 V4'
_chemical_formula_sum 'C36 H48 F O18 P5 V4'
_chemical_formula_weight 1146.35
_chemical_name_systematic
; 
 ? 
;
_space_group_IT_number 14
_symmetry_cell_setting monoclinic
_symmetry_space_group_name_Hall '-P 2yn'
_symmetry_space_group_name_H-M 'P 1 21/n 1'
_atom_sites_solution_hydrogens geom
_atom_sites_solution_primary direct
_atom_sites_solution_secondary difmap
_audit_creation_method SHELXL-97
_cell_angle_alpha 90.00
_cell_angle_beta 100.421(8)
_cell_angle_gamma 90.00
_cell_formula_units_Z 4
_cell_length_a 16.413(2)
_cell_length_b 17.694(2)
_cell_length_c 16.559(2)
_cell_measurement_reflns_used 40
_cell_measurement_temperature 180(2)
_cell_measurement_theta_max 18
_cell_measurement_theta_min 14
_cell_volume 4729.6(10)
_computing_cell_refinement 'STADI4-1.06 (Stoe & Cie, 1997)'
_computing_data_collection 'STADI4-1.06 (Stoe & Cie, 1997)'
_computing_data_reduction 'XRED1.08 (Stoe & Cie, 1997)'
_computing_molecular_graphics 'DIAMOND (Brandenburg, 1999)'
_computing_publication_material 'SHELXL97 (Sheldrick, 1997)'
_computing_structure_refinement 'SHELXL97 (Sheldrick, 1997)'
_computing_structure_solution 'SHELXS97 (Sheldrick, 1990)'
_diffrn_ambient_temperature 180(2)
_diffrn_measured_fraction_theta_full 0.999
_diffrn_measured_fraction_theta_max 0.999
_diffrn_measurement_device 'Stoe STADI4 diffractometer'
_diffrn_measurement_method 2\Q/\w-scan,ratio=1.0,width(\w)=1.35-1.5\%
_diffrn_radiation_monochromator 'planar graphite'
_diffrn_radiation_source 'fine-focus sealed X-ray tube'
_diffrn_radiation_type MoK\a
_diffrn_radiation_wavelength 0.71073
_diffrn_reflns_av_R_equivalents 0.0396
_diffrn_reflns_av_sigmaI/netI 0.0240
_diffrn_reflns_limit_h_max 21
_diffrn_reflns_limit_h_min -21
_diffrn_reflns_limit_k_max 22
_diffrn_reflns_limit_k_min -20
_diffrn_reflns_limit_l_max 21
_diffrn_reflns_limit_l_min -20
_diffrn_reflns_number 13219
_diffrn_reflns_theta_full 27.49
_diffrn_reflns_theta_max 27.49
_diffrn_reflns_theta_min 1.61
_diffrn_standards_decay_% 3.0
_diffrn_standards_interval_time 120
_diffrn_standards_number 3
_exptl_absorpt_coefficient_mu 1.009
_exptl_absorpt_correction_T_max 0.6884
_exptl_absorpt_correction_T_min 0.5385
_exptl_absorpt_correction_type psi-scan
_exptl_absorpt_process_details
;
 North,A.C.T., Phillips,D.C., Mathwes,F.S. (1968). Acta Cryst. A24, 351-359.
;
_exptl_crystal_colour orange
_exptl_crystal_density_diffrn 1.610
_exptl_crystal_density_method no
_exptl_crystal_description block
_exptl_crystal_F_000 2336
_exptl_crystal_size_max 0.70
_exptl_crystal_size_mid 0.60
_exptl_crystal_size_min 0.40
_refine_diff_density_max 0.836
_refine_diff_density_min -1.026
_refine_diff_density_rms 0.093
_refine_ls_extinction_coef 0.00170(6)
_refine_ls_extinction_expression Fc^*^=kFc[1+0.001xFc^2^\l^3^/sin(2\q)]^-1/4^
_refine_ls_extinction_method SHELXL
_refine_ls_goodness_of_fit_ref 1.088
_refine_ls_hydrogen_treatment constr
_refine_ls_matrix_type full
_refine_ls_number_parameters 596
_refine_ls_number_reflns 10843
_refine_ls_number_restraints 18
_refine_ls_restrained_S_all 1.123
_refine_ls_R_factor_all 0.0649
_refine_ls_R_factor_gt 0.0440
_refine_ls_shift/su_max 0.008
_refine_ls_shift/su_mean 0.000
_refine_ls_structure_factor_coef Fsqd
_refine_ls_weighting_details 'calc w=1/[\s^2^(Fo^2^)+(0.0188P)^2^+15.7506P] where P=(Fo^2^+2Fc^2^)/3'
_refine_ls_weighting_scheme calc
_refine_ls_wR_factor_gt 0.0905
_refine_ls_wR_factor_ref 0.1061
_reflns_number_gt 8678
_reflns_number_total 10843
_reflns_threshold_expression I>2sigma(I)
_cod_data_source_file ic800707v_si_001_3.cif
_cod_data_source_block Ph4P{[(V2O3)2][iPrPO3]4F}
_cod_original_sg_symbol_H-M 'P 21/n'
_cod_database_code 4305736

loop_
_symmetry_equiv_pos_as_xyz
'x, y, z'
'-x+1/2, y+1/2, -z+1/2'
'-x, -y, -z'
'x-1/2, -y-1/2, z-1/2'

loop_
_atom_site_label
_atom_site_type_symbol
_atom_site_fract_x
_atom_site_fract_y
_atom_site_fract_z
_atom_site_U_iso_or_equiv
_atom_site_adp_type
_atom_site_occupancy
_atom_site_symmetry_multiplicity
_atom_site_calc_flag
_atom_site_refinement_flags
_atom_site_disorder_assembly
_atom_site_disorder_group
C1 C 0.6343(2) 0.0996(2) 1.0363(2) 0.0310(8) Uani 1 1 d . . .
H1A H 0.5938 0.0975 1.0748 0.037 Uiso 1 1 calc R . .
C2 C 0.6607(3) 0.0193(2) 1.0228(3) 0.0459(11) Uani 1 1 d . . .
H2A H 0.6849 -0.0034 1.0757 0.055 Uiso 1 1 calc R . .
H2B H 0.7020 0.0196 0.9868 0.055 Uiso 1 1 calc R . .
H2C H 0.6124 -0.0102 0.9972 0.055 Uiso 1 1 calc R . .
C3 C 0.7075(2) 0.1483(3) 1.0769(3) 0.0429(10) Uani 1 1 d . . .
H3A H 0.7494 0.1498 1.0416 0.052 Uiso 1 1 calc R . .
H3B H 0.7318 0.1266 1.1303 0.052 Uiso 1 1 calc R . .
H3C H 0.6882 0.1997 1.0847 0.052 Uiso 1 1 calc R . .
C4 C 0.2404(2) 0.2491(2) 0.8540(2) 0.0242(7) Uani 1 1 d . . .
H4A H 0.2009 0.2208 0.8116 0.029 Uiso 1 1 calc R . .
C5 C 0.2150(2) 0.3327(2) 0.8474(3) 0.0359(9) Uani 1 1 d . . .
H5A H 0.2513 0.3618 0.8897 0.043 Uiso 1 1 calc R . .
H5B H 0.1575 0.3377 0.8554 0.043 Uiso 1 1 calc R . .
H5C H 0.2199 0.3519 0.7930 0.043 Uiso 1 1 calc R . .
C6 C 0.2333(2) 0.2161(2) 0.9380(2) 0.0336(8) Uani 1 1 d . . .
H6A H 0.1760 0.2206 0.9466 0.040 Uiso 1 1 calc R . .
H6B H 0.2701 0.2439 0.9811 0.040 Uiso 1 1 calc R . .
H6C H 0.2494 0.1627 0.9399 0.040 Uiso 1 1 calc R . .
C7 C 0.4276(2) 0.1273(2) 0.5260(2) 0.0311(8) Uani 1 1 d D . .
H7S H 0.4500 0.0700 0.5300 0.037 Uiso 0.50 1 d P A 2
H7 H 0.3630 0.1430 0.5030 0.037 Uiso 0.50 1 d P B 1
C8 C 0.4778(3) 0.1653(3) 0.4688(2) 0.0502(12) Uani 1 1 d D C .
H8A H 0.4681 0.2200 0.4684 0.060 Uiso 1 1 d R . .
H8B H 0.4609 0.1453 0.4131 0.060 Uiso 1 1 d R . .
H8C H 0.5369 0.1552 0.4879 0.060 Uiso 1 1 d R . .
C9S C 0.3335(4) 0.1484(5) 0.4878(4) 0.0362(17) Uani 0.50 1 d PD C 2
H9D H 0.3198 0.1291 0.4315 0.043 Uiso 0.50 1 d PR C 2
H9E H 0.3268 0.2034 0.4875 0.043 Uiso 0.50 1 d PR C 2
H9F H 0.2965 0.1255 0.5212 0.043 Uiso 0.50 1 d PR C 2
C9 C 0.4576(5) 0.0438(4) 0.5299(5) 0.0348(17) Uani 0.50 1 d PD C 1
H9A H 0.5172 0.0420 0.5514 0.042 Uiso 0.50 1 d PR C 1
H9B H 0.4464 0.0219 0.4746 0.042 Uiso 0.50 1 d PR C 1
H9C H 0.4280 0.0149 0.5660 0.042 Uiso 0.50 1 d PR C 1
C10 C 0.7106(3) 0.3786(4) 0.7526(3) 0.082(2) Uani 1 1 d D . .
H10S H 0.6900 0.4300 0.7570 0.098 Uiso 0.50 1 d P D 2
H10 H 0.7600 0.3800 0.8100 0.098 Uiso 0.50 1 d P E 1
C11 C 0.7250(3) 0.3722(5) 0.6639(4) 0.119(4) Uani 1 1 d D F .
H11A H 0.7504 0.3232 0.6562 0.143 Uiso 1 1 d R . .
H11B H 0.7619 0.4129 0.6528 0.143 Uiso 1 1 d R . .
H11C H 0.6719 0.3763 0.6261 0.143 Uiso 1 1 d R . .
C12S C 0.7865(4) 0.3762(5) 0.8259(4) 0.0345(17) Uani 0.50 1 d PD F 2
H12D H 0.8256 0.4165 0.8189 0.041 Uiso 0.50 1 d PR F 2
H12E H 0.8142 0.3271 0.8266 0.041 Uiso 0.50 1 d PR F 2
H12F H 0.7669 0.3836 0.8779 0.041 Uiso 0.50 1 d PR F 2
C12 C 0.6851(7) 0.4528(4) 0.7572(7) 0.071(4) Uani 0.50 1 d PD F 1
H12A H 0.6341 0.4610 0.7172 0.085 Uiso 0.50 1 d PR F 1
H12B H 0.7284 0.4868 0.7450 0.085 Uiso 0.50 1 d PR F 1
H12C H 0.6747 0.4631 0.8126 0.085 Uiso 0.50 1 d PR F 1
C13 C -0.0479(2) 0.1250(2) 0.8055(2) 0.0274(7) Uani 1 1 d . . .
C14 C -0.1253(3) 0.1292(4) 0.8259(3) 0.0670(17) Uani 1 1 d . . .
H14 H -0.1721 0.1389 0.7843 0.080 Uiso 1 1 calc R . .
C15 C -0.1357(3) 0.1196(4) 0.9062(3) 0.079(2) Uani 1 1 d . . .
H15 H -0.1895 0.1229 0.9194 0.094 Uiso 1 1 calc R . .
C16 C -0.0697(4) 0.1055(3) 0.9662(3) 0.0608(15) Uani 1 1 d . . .
H16 H -0.0773 0.0968 1.0210 0.073 Uiso 1 1 calc R . .
C17 C 0.0079(4) 0.1038(4) 0.9473(3) 0.0725(17) Uani 1 1 d . . .
H17 H 0.0545 0.0960 0.9897 0.087 Uiso 1 1 calc R . .
C18 C 0.0194(3) 0.1132(3) 0.8669(3) 0.0551(13) Uani 1 1 d . . .
H18 H 0.0736 0.1116 0.8543 0.066 Uiso 1 1 calc R . .
C19 C 0.06456(19) 0.10889(19) 0.68990(19) 0.0221(6) Uani 1 1 d . . .
C20 C 0.0874(2) 0.0345(2) 0.7126(2) 0.0328(8) Uani 1 1 d . . .
H20 H 0.0492 0.0017 0.7318 0.039 Uiso 1 1 calc R . .
C21 C 0.1657(2) 0.0092(2) 0.7070(2) 0.0381(9) Uani 1 1 d . . .
H21 H 0.1813 -0.0413 0.7221 0.046 Uiso 1 1 calc R . .
C22 C 0.2214(2) 0.0569(2) 0.6795(2) 0.0314(8) Uani 1 1 d . . .
H22 H 0.2754 0.0393 0.6765 0.038 Uiso 1 1 calc R . .
C23 C 0.1989(2) 0.1299(2) 0.6565(2) 0.0318(8) Uani 1 1 d . . .
H23 H 0.2375 0.1624 0.6376 0.038 Uiso 1 1 calc R . .
C24 C 0.1203(2) 0.1564(2) 0.6608(2) 0.0271(7) Uani 1 1 d . . .
H24 H 0.1047 0.2064 0.6440 0.033 Uiso 1 1 calc R . .
C25 C -0.0440(2) 0.24131(19) 0.6813(2) 0.0224(6) Uani 1 1 d . . .
C26 C -0.0254(3) 0.2936(2) 0.7449(2) 0.0348(9) Uani 1 1 d . . .
H26 H -0.0094 0.2769 0.8001 0.042 Uiso 1 1 calc R . .
C27 C -0.0304(3) 0.3704(2) 0.7269(2) 0.0385(9) Uani 1 1 d . . .
H27 H -0.0180 0.4065 0.7698 0.046 Uiso 1 1 calc R . .
C28 C -0.0534(2) 0.3942(2) 0.6468(2) 0.0310(8) Uani 1 1 d . . .
H28 H -0.0578 0.4467 0.6350 0.037 Uiso 1 1 calc R . .
C29 C -0.0702(2) 0.3424(2) 0.5833(2) 0.0282(7) Uani 1 1 d . . .
H29 H -0.0851 0.3594 0.5282 0.034 Uiso 1 1 calc R . .
C30 C -0.0653(2) 0.26563(19) 0.6003(2) 0.0231(7) Uani 1 1 d . . .
H30 H -0.0763 0.2299 0.5569 0.028 Uiso 1 1 calc R . .
C31 C -0.11544(19) 0.09654(18) 0.62952(19) 0.0208(6) Uani 1 1 d . . .
C32 C -0.0980(2) 0.0348(2) 0.5836(2) 0.0283(7) Uani 1 1 d . . .
H32 H -0.0432 0.0156 0.5901 0.034 Uiso 1 1 calc R . .
C33 C -0.1613(3) 0.0013(2) 0.5281(2) 0.0366(9) Uani 1 1 d . . .
H33 H -0.1495 -0.0405 0.4961 0.044 Uiso 1 1 calc R . .
C34 C -0.2406(2) 0.0283(2) 0.5195(2) 0.0360(9) Uani 1 1 d . . .
H34 H -0.2835 0.0049 0.4815 0.043 Uiso 1 1 calc R . .
C35 C -0.2591(2) 0.0894(2) 0.5654(2) 0.0333(8) Uani 1 1 d . . .
H35 H -0.3144 0.1072 0.5598 0.040 Uiso 1 1 calc R . .
C36 C -0.1961(2) 0.1242(2) 0.6196(2) 0.0279(7) Uani 1 1 d . . .
H36 H -0.2079 0.1671 0.6501 0.033 Uiso 1 1 calc R . .
F1 F 0.50288(11) 0.21158(11) 0.79420(11) 0.0256(4) Uani 1 1 d . . .
O1 O 0.40919(14) 0.11452(13) 0.68401(13) 0.0224(5) Uani 1 1 d . . .
O2 O 0.35452(13) 0.14988(13) 0.82559(13) 0.0201(4) Uani 1 1 d . . .
O3 O 0.39973(15) 0.38931(14) 0.65948(14) 0.0264(5) Uani 1 1 d . . .
O4 O 0.40610(14) 0.26883(13) 0.90308(13) 0.0219(5) Uani 1 1 d . . .
O5 O 0.42989(14) 0.24453(13) 0.62779(13) 0.0220(5) Uani 1 1 d . . .
O6 O 0.56322(15) 0.22426(15) 0.96346(14) 0.0297(6) Uani 1 1 d . . .
O7 O 0.46551(15) 0.36276(13) 0.81228(14) 0.0270(5) Uani 1 1 d . . .
O8 O 0.34570(13) 0.27526(12) 0.74968(13) 0.0193(4) Uani 1 1 d . . .
O9 O 0.64187(14) 0.13944(17) 0.88057(15) 0.0355(6) Uani 1 1 d . . .
O10 O 0.54108(15) 0.06286(15) 0.77378(14) 0.0290(5) Uani 1 1 d . . .
O11 O 0.40009(15) 0.00919(13) 0.80172(15) 0.0266(5) Uani 1 1 d . . .
O12 O 0.50177(13) 0.09838(14) 0.91131(13) 0.0243(5) Uani 1 1 d . . .
O13 O 0.61628(16) 0.32292(17) 0.85779(16) 0.0404(7) Uani 1 1 d . . .
O14 O 0.66507(15) 0.23286(19) 0.75744(17) 0.0436(8) Uani 1 1 d . . .
O15 O 0.55421(15) 0.33038(16) 0.70546(15) 0.0338(6) Uani 1 1 d . . .
O16 O 0.55111(15) 0.15279(16) 0.65408(15) 0.0318(6) Uani 1 1 d . . .
O17 O 0.52349(19) 0.36891(16) 0.97080(15) 0.0412(7) Uani 1 1 d . . .
O18 O 0.68912(17) 0.0856(2) 0.74196(19) 0.0546(9) Uani 1 1 d . . .
P1 P 0.58251(5) 0.14250(6) 0.94244(5) 0.0275(2) Uani 1 1 d . C .
P2 P 0.34267(5) 0.23542(5) 0.83185(5) 0.01850(16) Uani 1 1 d . C .
P3 P 0.45643(5) 0.16181(5) 0.62943(5) 0.02287(18) Uani 1 1 d D C .
P4 P 0.63208(6) 0.31227(7) 0.76970(7) 0.0425(3) Uani 1 1 d D C .
P5 P -0.03547(5) 0.14207(5) 0.70133(5) 0.02039(17) Uani 1 1 d . . .
V1 V 0.44276(3) 0.08896(3) 0.79923(3) 0.02003(12) Uani 1 1 d . C .
V2 V 0.61512(4) 0.13453(4) 0.76234(4) 0.03577(17) Uani 1 1 d . C .
V3 V 0.43988(3) 0.32009(3) 0.71284(3) 0.02119(12) Uani 1 1 d . C .
V4 V 0.51525(4) 0.30874(3) 0.89971(3) 0.02754(14) Uani 1 1 d . C .

loop_
_atom_site_aniso_label
_atom_site_aniso_U_11
_atom_site_aniso_U_22
_atom_site_aniso_U_33
_atom_site_aniso_U_23
_atom_site_aniso_U_13
_atom_site_aniso_U_12
C1 0.0254(17) 0.044(2) 0.0220(16) 0.0150(15) -0.0008(13) 0.0006(15)
C2 0.061(3) 0.042(2) 0.030(2) 0.0118(18) -0.0036(19) 0.005(2)
C3 0.033(2) 0.050(3) 0.039(2) 0.0033(19) -0.0114(17) 0.0055(19)
C4 0.0217(16) 0.0291(17) 0.0215(15) -0.0034(13) 0.0031(12) -0.0011(13)
C5 0.0309(19) 0.036(2) 0.044(2) 0.0004(17) 0.0141(16) 0.0090(16)
C6 0.0275(18) 0.045(2) 0.0313(19) 0.0032(17) 0.0133(15) 0.0001(16)
C7 0.046(2) 0.0249(18) 0.0248(17) 0.0001(14) 0.0127(15) 0.0051(16)
C8 0.051(3) 0.077(3) 0.0223(19) 0.009(2) 0.0065(18) -0.003(2)
C9S 0.040(4) 0.039(4) 0.025(4) -0.006(3) -0.005(3) -0.003(3)
C9 0.040(4) 0.030(4) 0.034(4) -0.012(3) 0.007(3) 0.004(3)
C10 0.030(2) 0.123(5) 0.083(4) 0.076(4) -0.017(2) -0.033(3)
C11 0.041(3) 0.216(9) 0.098(5) 0.113(6) 0.007(3) -0.028(4)
C12S 0.018(3) 0.045(5) 0.039(4) 0.009(3) 0.001(3) -0.007(3)
C12 0.107(9) 0.035(5) 0.083(8) -0.017(5) 0.052(7) -0.045(6)
C13 0.0351(19) 0.0280(18) 0.0201(16) -0.0041(13) 0.0080(14) -0.0090(15)
C14 0.036(2) 0.139(6) 0.029(2) -0.001(3) 0.0145(18) -0.013(3)
C15 0.055(3) 0.147(6) 0.041(3) -0.008(3) 0.027(2) -0.035(4)
C16 0.095(4) 0.066(3) 0.028(2) -0.002(2) 0.027(2) -0.021(3)
C17 0.082(4) 0.110(5) 0.025(2) 0.005(3) 0.006(2) 0.006(4)
C18 0.049(3) 0.093(4) 0.025(2) 0.004(2) 0.0098(18) 0.005(3)
C19 0.0200(15) 0.0265(17) 0.0195(15) -0.0040(13) 0.0028(12) -0.0052(13)
C20 0.0291(18) 0.033(2) 0.038(2) 0.0059(16) 0.0105(15) 0.0003(15)
C21 0.036(2) 0.039(2) 0.039(2) 0.0033(18) 0.0069(17) 0.0068(17)
C22 0.0178(16) 0.047(2) 0.0286(18) -0.0109(16) 0.0018(13) 0.0006(15)
C23 0.0209(16) 0.042(2) 0.0344(19) -0.0105(16) 0.0099(14) -0.0085(15)
C24 0.0254(17) 0.0288(18) 0.0281(17) -0.0059(14) 0.0073(13) -0.0073(14)
C25 0.0245(16) 0.0221(16) 0.0225(15) -0.0055(13) 0.0094(13) -0.0060(13)
C26 0.053(2) 0.0313(19) 0.0211(17) -0.0066(14) 0.0100(16) -0.0145(18)
C27 0.056(3) 0.031(2) 0.0306(19) -0.0134(16) 0.0130(18) -0.0146(18)
C28 0.0347(19) 0.0228(17) 0.037(2) -0.0036(15) 0.0088(15) -0.0050(15)
C29 0.0300(18) 0.0264(18) 0.0275(17) -0.0005(14) 0.0031(14) 0.0005(14)
C30 0.0223(16) 0.0248(16) 0.0223(15) -0.0059(13) 0.0039(12) -0.0003(13)
C31 0.0223(15) 0.0216(15) 0.0180(14) -0.0003(12) 0.0020(12) -0.0052(12)
C32 0.0292(18) 0.0299(18) 0.0254(17) -0.0059(14) 0.0035(14) -0.0018(14)
C33 0.043(2) 0.033(2) 0.0318(19) -0.0118(16) 0.0007(16) -0.0072(17)
C34 0.0323(19) 0.041(2) 0.0307(19) -0.0012(16) -0.0058(15) -0.0139(17)
C35 0.0223(17) 0.042(2) 0.0325(19) 0.0082(17) -0.0021(14) -0.0061(16)
C36 0.0261(17) 0.0304(18) 0.0277(17) 0.0013(14) 0.0066(14) -0.0022(14)
F1 0.0186(9) 0.0332(11) 0.0238(9) 0.0099(8) 0.0010(7) -0.0029(8)
O1 0.0217(11) 0.0257(12) 0.0199(11) 0.0046(9) 0.0042(9) 0.0035(9)
O2 0.0179(10) 0.0220(11) 0.0209(11) 0.0015(9) 0.0046(8) -0.0007(9)
O3 0.0304(13) 0.0265(12) 0.0198(11) 0.0048(9) -0.0021(9) -0.0015(10)
O4 0.0232(11) 0.0249(12) 0.0163(10) 0.0016(9) -0.0001(8) -0.0029(9)
O5 0.0235(11) 0.0252(12) 0.0166(10) 0.0029(9) 0.0011(9) 0.0017(9)
O6 0.0261(12) 0.0344(14) 0.0251(12) 0.0132(10) -0.0051(10) -0.0079(11)
O7 0.0351(13) 0.0228(12) 0.0192(11) 0.0038(9) -0.0052(10) -0.0083(10)
O8 0.0186(10) 0.0218(11) 0.0163(10) -0.0006(9) 0.0000(8) -0.0009(9)
O9 0.0153(11) 0.0593(18) 0.0303(13) 0.0248(13) 0.0001(10) 0.0000(11)
O10 0.0257(12) 0.0381(14) 0.0250(12) 0.0130(11) 0.0092(10) 0.0103(11)
O11 0.0302(13) 0.0223(12) 0.0283(12) 0.0051(10) 0.0078(10) -0.0004(10)
O12 0.0183(11) 0.0326(13) 0.0215(11) 0.0096(10) 0.0029(9) -0.0015(10)
O13 0.0312(14) 0.0509(17) 0.0322(14) 0.0198(13) -0.0124(11) -0.0231(13)
O14 0.0187(12) 0.074(2) 0.0381(15) 0.0341(15) 0.0039(11) -0.0025(13)
O15 0.0198(12) 0.0509(17) 0.0282(13) 0.0187(12) -0.0024(10) -0.0077(11)
O16 0.0234(12) 0.0452(16) 0.0286(13) 0.0174(11) 0.0097(10) 0.0107(11)
O17 0.0580(18) 0.0346(15) 0.0236(13) 0.0043(11) -0.0122(12) -0.0189(13)
O18 0.0254(14) 0.095(3) 0.0480(18) 0.0389(18) 0.0183(13) 0.0238(16)
P1 0.0173(4) 0.0398(5) 0.0231(4) 0.0158(4) -0.0021(3) -0.0035(4)
P2 0.0172(4) 0.0215(4) 0.0163(4) -0.0003(3) 0.0018(3) -0.0010(3)
P3 0.0222(4) 0.0274(4) 0.0197(4) 0.0061(3) 0.0058(3) 0.0052(3)
P4 0.0200(4) 0.0662(8) 0.0370(5) 0.0320(5) -0.0064(4) -0.0170(5)
P5 0.0207(4) 0.0230(4) 0.0179(4) -0.0038(3) 0.0047(3) -0.0054(3)
V1 0.0184(3) 0.0217(3) 0.0202(3) 0.0053(2) 0.0040(2) 0.0012(2)
V2 0.0163(3) 0.0602(5) 0.0321(3) 0.0265(3) 0.0079(2) 0.0086(3)
V3 0.0211(3) 0.0233(3) 0.0171(2) 0.0048(2) -0.0019(2) -0.0034(2)
V4 0.0305(3) 0.0283(3) 0.0192(3) 0.0069(2) -0.0077(2) -0.0126(2)

loop_
_atom_type_symbol
_atom_type_description
_atom_type_scat_dispersion_real
_atom_type_scat_dispersion_imag
_atom_type_scat_source
C C 0.0033 0.0016 'International Tables Vol C Tables 4.2.6.8 and 6.1.1.4'
H H 0.0000 0.0000 'International Tables Vol C Tables 4.2.6.8 and 6.1.1.4'
F F 0.0171 0.0103 'International Tables Vol C Tables 4.2.6.8 and 6.1.1.4'
O O 0.0106 0.0060 'International Tables Vol C Tables 4.2.6.8 and 6.1.1.4'
P P 0.1023 0.0942 'International Tables Vol C Tables 4.2.6.8 and 6.1.1.4'
V V 0.3005 0.5294 'International Tables Vol C Tables 4.2.6.8 and 6.1.1.4'

loop_
_geom_angle_atom_site_label_1
_geom_angle_atom_site_label_2
_geom_angle_atom_site_label_3
_geom_angle
_geom_angle_site_symmetry_1
_geom_angle_site_symmetry_3
_geom_angle_publ_flag
C2 C1 C3 111.7(3) . . ?
C2 C1 P1 111.8(3) . . ?
C3 C1 P1 110.6(3) . . ?
C2 C1 H1A 107.5 . . ?
C3 C1 H1A 107.5 . . ?
P1 C1 H1A 107.5 . . ?
C1 C2 H2A 109.5 . . ?
C1 C2 H2B 109.5 . . ?
H2A C2 H2B 109.5 . . ?
C1 C2 H2C 109.5 . . ?
H2A C2 H2C 109.5 . . ?
H2B C2 H2C 109.5 . . ?
C1 C3 H3A 109.5 . . ?
C1 C3 H3B 109.5 . . ?
H3A C3 H3B 109.5 . . ?
C1 C3 H3C 109.5 . . ?
H3A C3 H3C 109.5 . . ?
H3B C3 H3C 109.5 . . ?
C6 C4 C5 111.5(3) . . ?
C6 C4 P2 111.1(2) . . ?
C5 C4 P2 111.5(2) . . ?
C6 C4 H4A 107.5 . . ?
C5 C4 H4A 107.5 . . ?
P2 C4 H4A 107.5 . . ?
C4 C5 H5A 109.5 . . ?
C4 C5 H5B 109.5 . . ?
H5A C5 H5B 109.5 . . ?
C4 C5 H5C 109.5 . . ?
H5A C5 H5C 109.5 . . ?
H5B C5 H5C 109.5 . . ?
C4 C6 H6A 109.5 . . ?
C4 C6 H6B 109.5 . . ?
H6A C6 H6B 109.5 . . ?
C4 C6 H6C 109.5 . . ?
H6A C6 H6C 109.5 . . ?
H6B C6 H6C 109.5 . . ?
C8 C7 C9 104.1(4) . . ?
C8 C7 C9S 104.1(4) . . ?
C9 C7 C9S 120.8(5) . . ?
C8 C7 P3 111.4(3) . . ?
C9 C7 P3 104.9(3) . . ?
C9S C7 P3 111.4(3) . . ?
C8 C7 H7S 103.7(3) . . ?
P3 C7 H7S 103.5(2) . . ?
C8 C7 H7 105.7(3) . . ?
P3 C7 H7 108.5(2) . . ?
C7 C8 H8A 109.5 . . ?
C7 C8 H8B 109.5 . . ?
H8A C8 H8B 109.5 . . ?
C7 C8 H8C 109.5 . . ?
H8A C8 H8C 109.5 . . ?
H8B C8 H8C 109.5 . . ?
C7 C9S H9D 109.5 . . ?
C7 C9S H9E 109.5 . . ?
H7 C9S H9E 106.5 . . ?
H9D C9S H9E 109.5 . . ?
C7 C9S H9F 109.5 . . ?
H9D C9S H9F 109.5 . . ?
H9E C9S H9F 109.5 . . ?
C7 C9 H9A 109.5 . . ?
C7 C9 H9B 109.5 . . ?
H9A C9 H9B 109.5 . . ?
C7 C9 H9C 109.5 . . ?
H9A C9 H9C 109.5 . . ?
H9B C9 H9C 109.5 . . ?
C12 C10 C11 102.9(6) . . ?
C12 C10 C12S 100.8(7) . . ?
C11 C10 C12S 119.9(5) . . ?
C12 C10 P4 112.1(5) . . ?
C11 C10 P4 109.9(4) . . ?
C12S C10 P4 110.5(4) . . ?
C11 C10 H10S 104.8(5) . . ?
C12S C10 H10S 101.7(6) . . ?
P4 C10 H10S 109.1(4) . . ?
C12 C10 H10 96.3(7) . . ?
C11 C10 H10 126.5(5) . . ?
P4 C10 H10 107.8(3) . . ?
C10 C11 H11A 109.5 . . ?
C10 C11 H11B 109.5 . . ?
H11A C11 H11B 109.5 . . ?
C10 C11 H11C 109.5 . . ?
H11A C11 H11C 109.5 . . ?
H11B C11 H11C 109.5 . . ?
C10 C12S H12D 109.5 . . ?
C10 C12S H12E 109.5 . . ?
H12D C12S H12E 109.5 . . ?
C10 C12S H12F 109.5 . . ?
H12D C12S H12F 109.5 . . ?
H12E C12S H12F 109.5 . . ?
C10 C12 H12A 109.5 . . ?
C10 C12 H12B 109.5 . . ?
H12A C12 H12B 109.5 . . ?
C10 C12 H12C 109.5 . . ?
H10S C12 H12C 104.9 . . ?
H12A C12 H12C 109.5 . . ?
H12B C12 H12C 109.5 . . ?
C14 C13 C18 118.8(4) . . ?
C14 C13 P5 119.8(3) . . ?
C18 C13 P5 121.2(3) . . ?
C13 C14 C15 120.7(5) . . ?
C13 C14 H14 119.6 . . ?
C15 C14 H14 119.6 . . ?
C16 C15 C14 120.4(5) . . ?
C16 C15 H15 119.8 . . ?
C14 C15 H15 119.8 . . ?
C15 C16 C17 119.4(4) . . ?
C15 C16 H16 120.3 . . ?
C17 C16 H16 120.3 . . ?
C16 C17 C18 120.8(5) . . ?
C16 C17 H17 119.6 . . ?
C18 C17 H17 119.6 . . ?
C13 C18 C17 119.8(5) . . ?
C13 C18 H18 120.1 . . ?
C17 C18 H18 120.1 . . ?
C24 C19 C20 120.0(3) . . ?
C24 C19 P5 120.9(3) . . ?
C20 C19 P5 119.1(3) . . ?
C21 C20 C19 119.6(4) . . ?
C21 C20 H20 120.2 . . ?
C19 C20 H20 120.2 . . ?
C20 C21 C22 120.3(4) . . ?
C20 C21 H21 119.9 . . ?
C22 C21 H21 119.9 . . ?
C23 C22 C21 120.3(3) . . ?
C23 C22 H22 119.9 . . ?
C21 C22 H22 119.9 . . ?
C22 C23 C24 120.5(3) . . ?
C22 C23 H23 119.8 . . ?
C24 C23 H23 119.8 . . ?
C23 C24 C19 119.4(3) . . ?
C23 C24 H24 120.3 . . ?
C19 C24 H24 120.3 . . ?
C30 C25 C26 120.4(3) . . ?
C30 C25 P5 118.7(2) . . ?
C26 C25 P5 120.8(3) . . ?
C27 C26 C25 119.3(3) . . ?
C27 C26 H26 120.4 . . ?
C25 C26 H26 120.4 . . ?
C28 C27 C26 120.1(3) . . ?
C28 C27 H27 120.0 . . ?
C26 C27 H27 120.0 . . ?
C27 C28 C29 120.7(3) . . ?
C27 C28 H28 119.6 . . ?
C29 C28 H28 119.6 . . ?
C28 C29 C30 119.9(3) . . ?
C28 C29 H29 120.1 . . ?
C30 C29 H29 120.1 . . ?
C29 C30 C25 119.6(3) . . ?
C29 C30 H30 120.2 . . ?
C25 C30 H30 120.2 . . ?
C32 C31 C36 119.8(3) . . ?
C32 C31 P5 121.1(3) . . ?
C36 C31 P5 119.0(3) . . ?
C33 C32 C31 119.6(3) . . ?
C33 C32 H32 120.2 . . ?
C31 C32 H32 120.2 . . ?
C34 C33 C32 120.2(4) . . ?
C34 C33 H33 119.9 . . ?
C32 C33 H33 119.9 . . ?
C33 C34 C35 120.8(3) . . ?
C33 C34 H34 119.6 . . ?
C35 C34 H34 119.6 . . ?
C36 C35 C34 119.4(3) . . ?
C36 C35 H35 120.3 . . ?
C34 C35 H35 120.3 . . ?
C35 C36 C31 120.1(3) . . ?
C35 C36 H36 119.9 . . ?
C31 C36 H36 119.9 . . ?
V1 F1 V2 80.33(7) . . ?
V1 F1 V4 126.68(8) . . ?
V2 F1 V4 125.82(8) . . ?
P3 O1 V1 128.31(14) . . ?
P2 O2 V1 132.92(13) . . ?
P2 O4 V4 128.15(13) . . ?
P3 O5 V3 131.77(13) . . ?
P1 O6 V4 133.79(15) . . ?
V3 O7 V4 120.79(14) . . ?
P2 O8 V3 128.47(13) . . ?
P1 O9 V2 128.51(14) . . ?
V2 O10 V1 119.84(15) . . ?
P1 O12 V1 127.80(13) . . ?
P4 O13 V4 129.00(15) . . ?
P4 O14 V2 131.12(16) . . ?
P4 O15 V3 129.59(15) . . ?
P3 O16 V2 127.97(14) . . ?
O6 P1 O9 111.48(15) . . ?
O6 P1 O12 110.65(14) . . ?
O9 P1 O12 111.64(15) . . ?
O6 P1 C1 106.64(17) . . ?
O9 P1 C1 107.68(16) . . ?
O12 P1 C1 108.53(15) . . ?
O2 P2 O8 111.56(12) . . ?
O2 P2 O4 110.72(13) . . ?
O8 P2 O4 112.00(12) . . ?
O2 P2 C4 106.36(14) . . ?
O8 P2 C4 107.37(14) . . ?
O4 P2 C4 108.57(14) . . ?
O5 P3 O1 111.05(13) . . ?
O5 P3 O16 112.02(15) . . ?
O1 P3 O16 112.25(13) . . ?
O5 P3 C7 106.48(15) . . ?
O1 P3 C7 107.48(16) . . ?
O16 P3 C7 107.21(16) . . ?
O14 P4 O13 111.23(16) . . ?
O14 P4 O15 111.59(17) . . ?
O13 P4 O15 111.59(16) . . ?
O14 P4 C10 107.2(3) . . ?
O13 P4 C10 108.5(3) . . ?
O15 P4 C10 106.46(18) . . ?
C19 P5 C25 110.25(15) . . ?
C19 P5 C31 111.00(15) . . ?
C25 P5 C31 107.12(15) . . ?
C19 P5 C13 108.23(16) . . ?
C25 P5 C13 108.89(16) . . ?
C31 P5 C13 111.34(15) . . ?
O11 V1 O10 101.38(13) . . ?
O11 V1 O2 98.02(11) . . ?
O10 V1 O2 160.59(11) . . ?
O11 V1 O12 101.47(11) . . ?
O10 V1 O12 86.13(10) . . ?
O2 V1 O12 90.05(10) . . ?
O11 V1 O1 100.69(11) . . ?
O10 V1 O1 86.37(10) . . ?
O2 V1 O1 90.06(9) . . ?
O12 V1 O1 157.60(10) . . ?
O11 V1 F1 178.09(10) . . ?
O10 V1 F1 80.30(10) . . ?
O2 V1 F1 80.29(8) . . ?
O12 V1 F1 79.49(8) . . ?
O1 V1 F1 78.46(8) . . ?
O11 V1 V2 131.37(9) . . ?
O10 V1 V2 29.99(9) . . ?
O2 V1 V2 130.61(7) . . ?
O12 V1 V2 81.43(7) . . ?
O1 V1 V2 81.54(7) . . ?
F1 V1 V2 50.32(5) . . ?
O18 V2 O10 101.37(16) . . ?
O18 V2 O9 101.49(14) . . ?
O10 V2 O9 87.63(11) . . ?
O18 V2 O14 97.86(16) . . ?
O10 V2 O14 160.76(12) . . ?
O9 V2 O14 88.95(12) . . ?
O18 V2 O16 101.75(14) . . ?
O10 V2 O16 87.19(11) . . ?
O9 V2 O16 156.75(11) . . ?
O14 V2 O16 88.52(11) . . ?
O18 V2 F1 179.06(16) . . ?
O10 V2 F1 79.53(9) . . ?
O9 V2 F1 78.25(9) . . ?
O14 V2 F1 81.24(10) . . ?
O16 V2 F1 78.52(9) . . ?
O18 V2 V1 131.55(14) . . ?
O10 V2 V1 30.18(8) . . ?
O9 V2 V1 81.97(7) . . ?
O14 V2 V1 130.59(9) . . ?
O16 V2 V1 82.20(7) . . ?
F1 V2 V1 49.35(5) . . ?
O3 V3 O7 101.06(12) . . ?
O3 V3 O15 101.83(12) . . ?
O7 V3 O15 87.05(12) . . ?
O3 V3 O5 99.04(11) . . ?
O7 V3 O5 159.90(10) . . ?
O15 V3 O5 88.52(11) . . ?
O3 V3 O8 102.58(11) . . ?
O7 V3 O8 87.20(10) . . ?
O15 V3 O8 155.56(10) . . ?
O5 V3 O8 88.78(10) . . ?
O17 V4 O7 101.95(13) . . ?
O17 V4 O6 98.30(13) . . ?
O7 V4 O6 159.72(11) . . ?
O17 V4 O13 102.60(14) . . ?
O7 V4 O13 86.32(11) . . ?
O6 V4 O13 90.31(11) . . ?
O17 V4 O4 100.36(13) . . ?
O7 V4 O4 85.96(10) . . ?
O6 V4 O4 89.40(10) . . ?
O13 V4 O4 156.83(11) . . ?
O17 V4 F1 177.58(11) . . ?
O7 V4 F1 80.28(9) . . ?
O6 V4 F1 79.45(9) . . ?
O13 V4 F1 78.39(10) . . ?
O4 V4 F1 78.79(8) . . ?

loop_
_geom_bond_atom_site_label_1
_geom_bond_atom_site_label_2
_geom_bond_distance
_geom_bond_site_symmetry_2
_geom_bond_publ_flag
C1 C2 1.514(6) . ?
C1 C3 1.532(5) . ?
C1 P1 1.800(3) . ?
C1 H1A 1.0000 . ?
C2 H2A 0.9800 . ?
C2 H2B 0.9800 . ?
C2 H2C 0.9800 . ?
C3 H3A 0.9800 . ?
C3 H3B 0.9800 . ?
C3 H3C 0.9800 . ?
C4 C6 1.532(5) . ?
C4 C5 1.534(5) . ?
C4 P2 1.798(3) . ?
C4 H4A 1.0000 . ?
C5 H5A 0.9800 . ?
C5 H5B 0.9800 . ?
C5 H5C 0.9800 . ?
C6 H6A 0.9800 . ?
C6 H6B 0.9800 . ?
C6 H6C 0.9800 . ?
C7 C8 1.522(5) . ?
C7 C9 1.555(7) . ?
C7 C9S 1.603(7) . ?
C7 P3 1.799(4) . ?
C7 H7S 1.076(4) . ?
C7 H7 1.096(4) . ?
C8 H8A 0.9800 . ?
C8 H8B 0.9800 . ?
C8 H8C 0.9800 . ?
C9S H9D 0.9800 . ?
C9S H9E 0.9800 . ?
C9S H9F 0.9800 . ?
C9 H9A 0.9800 . ?
C9 H9B 0.9800 . ?
C9 H9C 0.9800 . ?
C10 C12 1.385(10) . ?
C10 C11 1.533(8) . ?
C10 C12S 1.575(7) . ?
C10 P4 1.803(5) . ?
C10 H10S 0.978(7) . ?
C10 H10 1.133(5) . ?
C11 H11A 0.9800 . ?
C11 H11B 0.9800 . ?
C11 H11C 0.9800 . ?
C12S H12D 0.9800 . ?
C12S H12E 0.9800 . ?
C12S H12F 0.9800 . ?
C12 H12A 0.9800 . ?
C12 H12B 0.9800 . ?
C12 H12C 0.9800 . ?
C13 C14 1.373(6) . ?
C13 C18 1.375(6) . ?
C13 P5 1.799(3) . ?
C14 C15 1.382(6) . ?
C14 H14 0.9500 . ?
C15 C16 1.355(8) . ?
C15 H15 0.9500 . ?
C16 C17 1.365(8) . ?
C16 H16 0.9500 . ?
C17 C18 1.389(6) . ?
C17 H17 0.9500 . ?
C18 H18 0.9500 . ?
C19 C24 1.391(5) . ?
C19 C20 1.401(5) . ?
C19 P5 1.786(3) . ?
C20 C21 1.380(5) . ?
C20 H20 0.9500 . ?
C21 C22 1.380(6) . ?
C21 H21 0.9500 . ?
C22 C23 1.379(6) . ?
C22 H22 0.9500 . ?
C23 C24 1.386(5) . ?
C23 H23 0.9500 . ?
C24 H24 0.9500 . ?
C25 C30 1.391(5) . ?
C25 C26 1.394(5) . ?
C25 P5 1.788(3) . ?
C26 C27 1.391(6) . ?
C26 H26 0.9500 . ?
C27 C28 1.378(5) . ?
C27 H27 0.9500 . ?
C28 C29 1.385(5) . ?
C28 H28 0.9500 . ?
C29 C30 1.387(5) . ?
C29 H29 0.9500 . ?
C30 H30 0.9500 . ?
C31 C32 1.391(5) . ?
C31 C36 1.393(5) . ?
C31 P5 1.795(3) . ?
C32 C33 1.388(5) . ?
C32 H32 0.9500 . ?
C33 C34 1.370(6) . ?
C33 H33 0.9500 . ?
C34 C35 1.386(6) . ?
C34 H34 0.9500 . ?
C35 C36 1.385(5) . ?
C35 H35 0.9500 . ?
C36 H36 0.9500 . ?
F1 V1 2.391(2) . ?
F1 V2 2.425(2) . ?
F1 V4 2.433(2) . ?
O1 P3 1.540(2) . ?
O1 V1 1.941(2) . ?
O2 P2 1.532(2) . ?
O2 V1 1.918(2) . ?
O3 V3 1.583(2) . ?
O4 P2 1.543(2) . ?
O4 V4 1.936(2) . ?
O5 P3 1.526(2) . ?
O5 V3 1.927(2) . ?
O6 P1 1.534(3) . ?
O6 V4 1.915(2) . ?
O7 V3 1.791(2) . ?
O7 V4 1.802(2) . ?
O8 P2 1.541(2) . ?
O8 V3 1.932(2) . ?
O9 P1 1.537(3) . ?
O9 V2 1.929(3) . ?
O10 V2 1.790(3) . ?
O10 V1 1.800(2) . ?
O11 V1 1.580(2) . ?
O12 P1 1.544(2) . ?
O12 V1 1.939(2) . ?
O13 P4 1.539(3) . ?
O13 V4 1.926(3) . ?
O14 P4 1.532(4) . ?
O14 V2 1.931(3) . ?
O15 P4 1.541(2) . ?
O15 V3 1.911(2) . ?
O16 P3 1.542(2) . ?
O16 V2 1.934(2) . ?
O17 V4 1.575(3) . ?
O18 V2 1.577(3) . ?
V1 V2 3.1067(9) . ?

loop_
_geom_torsion_atom_site_label_1
_geom_torsion_atom_site_label_2
_geom_torsion_atom_site_label_3
_geom_torsion_atom_site_label_4
_geom_torsion
_geom_torsion_site_symmetry_1
_geom_torsion_site_symmetry_2
_geom_torsion_site_symmetry_3
_geom_torsion_site_symmetry_4
_geom_torsion_publ_flag
C18 C13 C14 C15 -1.9(9) . . . . ?
P5 C13 C14 C15 -177.2(5) . . . . ?
C13 C14 C15 C16 -0.3(11) . . . . ?
C14 C15 C16 C17 2.6(10) . . . . ?
C15 C16 C17 C18 -2.7(10) . . . . ?
C14 C13 C18 C17 1.8(8) . . . . ?
P5 C13 C18 C17 177.0(5) . . . . ?
C16 C17 C18 C13 0.5(10) . . . . ?
C24 C19 C20 C21 0.9(5) . . . . ?
P5 C19 C20 C21 -177.5(3) . . . . ?
C19 C20 C21 C22 0.3(6) . . . . ?
C20 C21 C22 C23 -0.8(6) . . . . ?
C21 C22 C23 C24 0.1(5) . . . . ?
C22 C23 C24 C19 1.1(5) . . . . ?
C20 C19 C24 C23 -1.6(5) . . . . ?
P5 C19 C24 C23 176.8(3) . . . . ?
C30 C25 C26 C27 1.8(6) . . . . ?
P5 C25 C26 C27 178.2(3) . . . . ?
C25 C26 C27 C28 -0.2(6) . . . . ?
C26 C27 C28 C29 -1.2(6) . . . . ?
C27 C28 C29 C30 1.1(6) . . . . ?
C28 C29 C30 C25 0.5(5) . . . . ?
C26 C25 C30 C29 -1.9(5) . . . . ?
P5 C25 C30 C29 -178.4(3) . . . . ?
C36 C31 C32 C33 0.1(5) . . . . ?
P5 C31 C32 C33 -179.5(3) . . . . ?
C31 C32 C33 C34 -0.9(6) . . . . ?
C32 C33 C34 C35 0.2(6) . . . . ?
C33 C34 C35 C36 1.2(6) . . . . ?
C34 C35 C36 C31 -1.9(5) . . . . ?
C32 C31 C36 C35 1.3(5) . . . . ?
P5 C31 C36 C35 -179.1(3) . . . . ?
V4 O6 P1 O9 59.0(2) . . . . ?
V4 O6 P1 O12 -65.9(2) . . . . ?
V4 O6 P1 C1 176.2(2) . . . . ?
V2 O9 P1 O6 -92.1(2) . . . . ?
V2 O9 P1 O12 32.3(3) . . . . ?
V2 O9 P1 C1 151.3(2) . . . . ?
V1 O12 P1 O6 89.5(2) . . . . ?
V1 O12 P1 O9 -35.2(2) . . . . ?
V1 O12 P1 C1 -153.77(19) . . . . ?
C2 C1 P1 O6 -177.1(3) . . . . ?
C3 C1 P1 O6 -51.9(3) . . . . ?
C2 C1 P1 O9 -57.3(3) . . . . ?
C3 C1 P1 O9 67.8(3) . . . . ?
C2 C1 P1 O12 63.7(3) . . . . ?
C3 C1 P1 O12 -171.2(3) . . . . ?
V1 O2 P2 O8 60.0(2) . . . . ?
V1 O2 P2 O4 -65.4(2) . . . . ?
V1 O2 P2 C4 176.79(18) . . . . ?
V3 O8 P2 O2 -92.92(18) . . . . ?
V3 O8 P2 O4 31.8(2) . . . . ?
V3 O8 P2 C4 150.92(17) . . . . ?
V4 O4 P2 O2 90.81(18) . . . . ?
V4 O4 P2 O8 -34.4(2) . . . . ?
V4 O4 P2 C4 -152.78(18) . . . . ?
C6 C4 P2 O2 64.5(3) . . . . ?
C5 C4 P2 O2 -170.4(2) . . . . ?
C6 C4 P2 O8 -176.0(2) . . . . ?
C5 C4 P2 O8 -50.8(3) . . . . ?
C6 C4 P2 O4 -54.7(3) . . . . ?
C5 C4 P2 O4 70.4(3) . . . . ?
V3 O5 P3 O1 63.9(2) . . . . ?
V3 O5 P3 O16 -62.4(2) . . . . ?
V3 O5 P3 C7 -179.35(19) . . . . ?
V1 O1 P3 O5 -93.73(18) . . . . ?
V1 O1 P3 O16 32.5(2) . . . . ?
V1 O1 P3 C7 150.18(18) . . . . ?
V2 O16 P3 O5 94.0(2) . . . . ?
V2 O16 P3 O1 -31.7(3) . . . . ?
V2 O16 P3 C7 -149.5(2) . . . . ?
C8 C7 P3 O5 66.7(3) . . . . ?
C9 C7 P3 O5 178.6(3) . . . . ?
C9S C7 P3 O5 -49.0(4) . . . . ?
C8 C7 P3 O1 -174.3(3) . . . . ?
C9 C7 P3 O1 -62.3(4) . . . . ?
C9S C7 P3 O1 70.0(4) . . . . ?
C8 C7 P3 O16 -53.4(3) . . . . ?
C9 C7 P3 O16 58.6(4) . . . . ?
C9S C7 P3 O16 -169.1(4) . . . . ?
V2 O14 P4 O13 63.5(2) . . . . ?
V2 O14 P4 O15 -61.8(2) . . . . ?
V2 O14 P4 C10 -178.0(2) . . . . ?
V4 O13 P4 O14 -93.8(2) . . . . ?
V4 O13 P4 O15 31.5(3) . . . . ?
V4 O13 P4 C10 148.5(3) . . . . ?
V3 O15 P4 O14 94.9(2) . . . . ?
V3 O15 P4 O13 -30.2(3) . . . . ?
V3 O15 P4 C10 -148.4(3) . . . . ?
C12 C10 P4 O14 176.3(6) . . . . ?
C11 C10 P4 O14 62.5(4) . . . . ?
C12S C10 P4 O14 -72.1(5) . . . . ?
C12 C10 P4 O13 -63.5(6) . . . . ?
C11 C10 P4 O13 -177.3(4) . . . . ?
C12S C10 P4 O13 48.1(6) . . . . ?
C12 C10 P4 O15 56.7(7) . . . . ?
C11 C10 P4 O15 -57.1(5) . . . . ?
C12S C10 P4 O15 168.3(5) . . . . ?
C24 C19 P5 C25 -6.1(3) . . . . ?
C20 C19 P5 C25 172.3(3) . . . . ?
C24 C19 P5 C31 112.4(3) . . . . ?
C20 C19 P5 C31 -69.2(3) . . . . ?
C24 C19 P5 C13 -125.1(3) . . . . ?
C20 C19 P5 C13 53.3(3) . . . . ?
C30 C25 P5 C19 83.6(3) . . . . ?
C26 C25 P5 C19 -92.9(3) . . . . ?
C30 C25 P5 C31 -37.3(3) . . . . ?
C26 C25 P5 C31 146.2(3) . . . . ?
C30 C25 P5 C13 -157.8(3) . . . . ?
C26 C25 P5 C13 25.7(3) . . . . ?
C32 C31 P5 C19 10.5(3) . . . . ?
C36 C31 P5 C19 -169.1(3) . . . . ?
C32 C31 P5 C25 130.9(3) . . . . ?
C36 C31 P5 C25 -48.7(3) . . . . ?
C32 C31 P5 C13 -110.2(3) . . . . ?
C36 C31 P5 C13 70.2(3) . . . . ?
C14 C13 P5 C19 -165.2(4) . . . . ?
C18 C13 P5 C19 19.6(4) . . . . ?
C14 C13 P5 C25 74.9(4) . . . . ?
C18 C13 P5 C25 -100.3(4) . . . . ?
C14 C13 P5 C31 -43.0(4) . . . . ?
C18 C13 P5 C31 141.8(4) . . . . ?
V2 O10 V1 O11 179.52(15) . . . . ?
V2 O10 V1 O2 -0.5(4) . . . . ?
V2 O10 V1 O12 -79.54(15) . . . . ?
V2 O10 V1 O1 79.34(15) . . . . ?
V2 O10 V1 F1 0.45(13) . . . . ?
P2 O2 V1 O11 -176.47(19) . . . . ?
P2 O2 V1 O10 3.5(4) . . . . ?
P2 O2 V1 O12 81.94(19) . . . . ?
P2 O2 V1 O1 -75.67(19) . . . . ?
P2 O2 V1 F1 2.61(17) . . . . ?
P2 O2 V1 V2 3.2(2) . . . . ?
P1 O12 V1 O11 151.27(19) . . . . ?
P1 O12 V1 O10 50.43(19) . . . . ?
P1 O12 V1 O2 -110.53(19) . . . . ?
P1 O12 V1 O1 -20.2(4) . . . . ?
P1 O12 V1 F1 -30.41(17) . . . . ?
P1 O12 V1 V2 20.63(17) . . . . ?
P3 O1 V1 O11 -148.66(18) . . . . ?
P3 O1 V1 O10 -47.75(19) . . . . ?
P3 O1 V1 O2 113.16(18) . . . . ?
P3 O1 V1 O12 22.9(4) . . . . ?
P3 O1 V1 F1 33.08(16) . . . . ?
P3 O1 V1 V2 -17.98(16) . . . . ?
V2 F1 V1 O10 -0.29(8) . . . . ?
V4 F1 V1 O10 -128.13(12) . . . . ?
V2 F1 V1 O2 179.41(8) . . . . ?
V4 F1 V1 O2 51.57(11) . . . . ?
V2 F1 V1 O12 87.53(8) . . . . ?
V4 F1 V1 O12 -40.30(11) . . . . ?
V2 F1 V1 O1 -88.53(8) . . . . ?
V4 F1 V1 O1 143.63(12) . . . . ?
V4 F1 V1 V2 -127.84(11) . . . . ?
V1 O10 V2 O18 179.29(16) . . . . ?
V1 O10 V2 O9 78.04(15) . . . . ?
V1 O10 V2 O14 -1.9(4) . . . . ?
V1 O10 V2 O16 -79.28(15) . . . . ?
V1 O10 V2 F1 -0.44(13) . . . . ?
P1 O9 V2 O18 -147.0(2) . . . . ?
P1 O9 V2 O10 -45.9(2) . . . . ?
P1 O9 V2 O14 115.2(2) . . . . ?
P1 O9 V2 O16 31.4(5) . . . . ?
P1 O9 V2 F1 33.9(2) . . . . ?
P1 O9 V2 V1 -16.1(2) . . . . ?
P4 O14 V2 O18 179.5(2) . . . . ?
P4 O14 V2 O10 0.7(5) . . . . ?
P4 O14 V2 O9 -79.1(2) . . . . ?
P4 O14 V2 O16 77.8(2) . . . . ?
P4 O14 V2 F1 -0.8(2) . . . . ?
P4 O14 V2 V1 -0.6(3) . . . . ?
P3 O16 V2 O18 147.8(2) . . . . ?
P3 O16 V2 O10 46.8(2) . . . . ?
P3 O16 V2 O9 -30.6(4) . . . . ?
P3 O16 V2 O14 -114.5(2) . . . . ?
P3 O16 V2 F1 -33.1(2) . . . . ?
P3 O16 V2 V1 16.9(2) . . . . ?
V1 F1 V2 O10 0.29(8) . . . . ?
V4 F1 V2 O10 128.93(12) . . . . ?
V1 F1 V2 O9 -89.45(9) . . . . ?
V4 F1 V2 O9 39.18(12) . . . . ?
V1 F1 V2 O14 179.79(9) . . . . ?
V4 F1 V2 O14 -51.57(12) . . . . ?
V1 F1 V2 O16 89.53(9) . . . . ?
V4 F1 V2 O16 -141.84(12) . . . . ?
V4 F1 V2 V1 128.64(11) . . . . ?
O11 V1 V2 O18 -1.6(2) . . . . ?
O10 V1 V2 O18 -0.9(2) . . . . ?
O2 V1 V2 O18 178.87(17) . . . . ?
O12 V1 V2 O18 96.22(17) . . . . ?
O1 V1 V2 O18 -98.38(17) . . . . ?
F1 V1 V2 O18 179.64(17) . . . . ?
O11 V1 V2 O10 -0.62(19) . . . . ?
O2 V1 V2 O10 179.80(18) . . . . ?
O12 V1 V2 O10 97.15(17) . . . . ?
O1 V1 V2 O10 -97.45(17) . . . . ?
F1 V1 V2 O10 -179.43(16) . . . . ?
O11 V1 V2 O9 -99.82(15) . . . . ?
O10 V1 V2 O9 -99.19(18) . . . . ?
O2 V1 V2 O9 80.61(13) . . . . ?
O12 V1 V2 O9 -2.04(12) . . . . ?
O1 V1 V2 O9 163.36(12) . . . . ?
F1 V1 V2 O9 81.38(11) . . . . ?
O11 V1 V2 O14 178.54(16) . . . . ?
O10 V1 V2 O14 179.16(19) . . . . ?
O2 V1 V2 O14 -1.04(15) . . . . ?
O12 V1 V2 O14 -83.69(13) . . . . ?
O1 V1 V2 O14 81.71(13) . . . . ?
F1 V1 V2 O14 -0.27(12) . . . . ?
O11 V1 V2 O16 97.26(15) . . . . ?
O10 V1 V2 O16 97.89(18) . . . . ?
O2 V1 V2 O16 -82.31(12) . . . . ?
O12 V1 V2 O16 -164.96(11) . . . . ?
O1 V1 V2 O16 0.44(11) . . . . ?
F1 V1 V2 O16 -81.54(10) . . . . ?
O11 V1 V2 F1 178.81(14) . . . . ?
O10 V1 V2 F1 179.43(16) . . . . ?
O2 V1 V2 F1 -0.77(10) . . . . ?
O12 V1 V2 F1 -83.42(9) . . . . ?
O1 V1 V2 F1 81.98(9) . . . . ?
V4 O7 V3 O3 -179.44(15) . . . . ?
V4 O7 V3 O15 -77.95(16) . . . . ?
V4 O7 V3 O5 -0.4(4) . . . . ?
V4 O7 V3 O8 78.28(15) . . . . ?
P4 O15 V3 O3 146.0(2) . . . . ?
P4 O15 V3 O7 45.3(2) . . . . ?
P4 O15 V3 O5 -115.1(2) . . . . ?
P4 O15 V3 O8 -31.3(4) . . . . ?
P3 O5 V3 O3 178.51(19) . . . . ?
P3 O5 V3 O7 -0.5(4) . . . . ?
P3 O5 V3 O15 76.76(19) . . . . ?
P3 O5 V3 O8 -78.95(19) . . . . ?
P2 O8 V3 O3 -146.16(17) . . . . ?
P2 O8 V3 O7 -45.45(18) . . . . ?
P2 O8 V3 O15 31.1(4) . . . . ?
P2 O8 V3 O5 114.85(17) . . . . ?
V3 O7 V4 O17 -179.26(17) . . . . ?
V3 O7 V4 O6 -2.3(4) . . . . ?
V3 O7 V4 O13 78.62(17) . . . . ?
V3 O7 V4 O4 -79.52(16) . . . . ?
V3 O7 V4 F1 -0.22(14) . . . . ?
P1 O6 V4 O17 -177.6(2) . . . . ?
P1 O6 V4 O7 5.4(5) . . . . ?
P1 O6 V4 O13 -74.8(2) . . . . ?
P1 O6 V4 O4 82.0(2) . . . . ?
P1 O6 V4 F1 3.32(19) . . . . ?
P4 O13 V4 O17 -148.7(2) . . . . ?
P4 O13 V4 O7 -47.2(2) . . . . ?
P4 O13 V4 O6 112.8(2) . . . . ?
P4 O13 V4 O4 23.5(4) . . . . ?
P4 O13 V4 F1 33.6(2) . . . . ?
P2 O4 V4 O17 150.64(18) . . . . ?
P2 O4 V4 O7 49.21(18) . . . . ?
P2 O4 V4 O6 -111.02(18) . . . . ?
P2 O4 V4 O13 -21.6(4) . . . . ?
P2 O4 V4 F1 -31.66(16) . . . . ?
V1 F1 V4 O7 -127.42(12) . . . . ?
V2 F1 V4 O7 126.36(12) . . . . ?
V1 F1 V4 O6 51.85(11) . . . . ?
V2 F1 V4 O6 -54.37(11) . . . . ?
V1 F1 V4 O13 144.37(12) . . . . ?
V2 F1 V4 O13 38.15(11) . . . . ?
V1 F1 V4 O4 -39.64(11) . . . . ?
V2 F1 V4 O4 -145.87(11) . . . . ?
